data_7059435
loop_
_publ_author_name
'Lunardi, Andressa'
'Nunes Cechin, Camila'
'Lang, Ernesto Schulz'
'Cargnelutti, Roberta'
'Ramirez Pineda, Nahum'
'Piquini, Paulo Cesar'
'Burrow, Robert Alan'
'Santos dos Santos, Sailer'
'Bortolotto, Tanize'
'Tirloni, B\'arbara'

_publ_section_title
;
 Organically templated zinc selenite compounds: synthesis, structural
 chemistry and DFT calculations
;
_journal_issue 17
_journal_name_full 'New Journal of Chemistry'
_journal_page_first 6699
_journal_page_last 6703
_journal_paper_doi 10.1039/D0NJ00343C
_journal_volume 44
_journal_year 2020
_chemical_formula_moiety 'C40 H32 N8 O12 Se4 Zn4, 11(H2O)'
_chemical_formula_sum 'C40 H54 N8 O23 Se4 Zn4'
_chemical_formula_weight 1592.23
_space_group_crystal_system triclinic
_space_group_IT_number 2
_space_group_name_Hall '-P 1'
_space_group_name_H-M_alt 'P -1'
_atom_sites_solution_hydrogens mixed
_audit_creation_method SHELXL-2014/7
_audit_update_record
;
2020-02-11 deposited with the CCDC.	2020-03-17 downloaded from the CCDC.
;
_cell_angle_alpha 100.648(2)
_cell_angle_beta 107.253(2)
_cell_angle_gamma 107.393(2)
_cell_formula_units_Z 1
_cell_length_a 9.6069(6)
_cell_length_b 12.3824(8)
_cell_length_c 12.6845(8)
_cell_measurement_reflns_used 9853
_cell_measurement_temperature 100(2)
_cell_measurement_theta_max 30.57
_cell_measurement_theta_min 2.39
_cell_volume 1311.77(15)
_computing_cell_refinement 'SAINT V8.34A (Bruker AXS Inc., 2013)'
_computing_data_collection 'APEX3 v2015.5-2 (Bruker AXS Inc., 2015)'
_computing_data_reduction 'SAINT V8.34A (Bruker AXS Inc., 2013)'
_computing_molecular_graphics 'Diamond (version 4.4.1)'
_computing_publication_material 'Bruker SHELXTL'
_computing_structure_refinement 'SHELXL-2018 (Sheldrick, 2018)'
_computing_structure_solution 'SHELXT 2018 (Sheldrick, 2018)'
_diffrn_ambient_temperature 100(2)
_diffrn_measured_fraction_theta_full 0.999
_diffrn_measured_fraction_theta_max 0.997
_diffrn_measurement_device_type 'Bruker D8 Venture Photon 100 diffractometer'
_diffrn_measurement_method '\f and \w scans'
_diffrn_radiation_type MoK\a
_diffrn_radiation_wavelength 0.71073
_diffrn_reflns_av_R_equivalents 0.0484
_diffrn_reflns_av_unetI/netI 0.0698
_diffrn_reflns_Laue_measured_fraction_full 0.999
_diffrn_reflns_Laue_measured_fraction_max 0.997
_diffrn_reflns_limit_h_max 13
_diffrn_reflns_limit_h_min -13
_diffrn_reflns_limit_k_max 17
_diffrn_reflns_limit_k_min -17
_diffrn_reflns_limit_l_max 18
_diffrn_reflns_limit_l_min -18
_diffrn_reflns_number 15888
_diffrn_reflns_point_group_measured_fraction_full 0.999
_diffrn_reflns_point_group_measured_fraction_max 0.997
_diffrn_reflns_theta_full 25.242
_diffrn_reflns_theta_max 30.642
_diffrn_reflns_theta_min 2.756
_diffrn_source 'microfocus X ray tube'
_exptl_absorpt_coefficient_mu 4.671
_exptl_absorpt_correction_T_max 0.862220
_exptl_absorpt_correction_T_min 0.699571
_exptl_absorpt_correction_type multi-scan
_exptl_absorpt_process_details
; SADABS (version 2014/5; Bruker, 2014) was used to perform the
multi-scan absorption correction.
;
_exptl_crystal_colour yellow
_exptl_crystal_density_diffrn 2.016
_exptl_crystal_description block
_exptl_crystal_F_000 790
_exptl_crystal_size_max 0.148
_exptl_crystal_size_mid 0.103
_exptl_crystal_size_min 0.036
_refine_diff_density_max 1.227
_refine_diff_density_min -1.020
_refine_diff_density_rms 0.153
_refine_ls_extinction_method none
_refine_ls_goodness_of_fit_ref 1.015
_refine_ls_hydrogen_treatment constr
_refine_ls_matrix_type full
_refine_ls_number_parameters 391
_refine_ls_number_reflns 8071
_refine_ls_number_restraints 0
_refine_ls_restrained_S_all 1.015
_refine_ls_R_factor_all 0.0696
_refine_ls_R_factor_gt 0.0401
_refine_ls_shift/su_max 0.001
_refine_ls_shift/su_mean 0.000
_refine_ls_structure_factor_coef Fsqd
_refine_ls_weighting_details 'w=1/[\s^2^(Fo^2^)+(0.0474P)^2^] where P=(Fo^2^+2Fc^2^)/3'
_refine_ls_weighting_scheme calc
_refine_ls_wR_factor_gt 0.0865
_refine_ls_wR_factor_ref 0.0940
_reflns_Friedel_coverage 0.000
_reflns_number_gt 5768
_reflns_number_total 8071
_reflns_threshold_expression 'I > 2\s(I)'
_cod_data_source_file d0nj00343c24.cif
_cod_data_source_block btal51_s_0m_4_a_referee
_cod_depositor_comments
;Adding full bibliography for 7059435--7059436.cif.

 Adding full bibliography for 7059435--7059436.cif.
;
_cod_database_code 7059435
_shelx_shelxl_version_number 2014/7
_shelx_space_group_comment
;
The symmetry employed for this shelxl refinement is uniquely defined
by the following loop, which should always be used as a source of
symmetry information in preference to the above space-group names.
They are only intended as comments.
;
_shelx_estimated_absorpt_t_min 0.545
_shelx_estimated_absorpt_t_max 0.850

loop_
_space_group_symop_operation_xyz
'x, y, z'
'-x, -y, -z'

loop_
_atom_site_label
_atom_site_type_symbol
_atom_site_fract_x
_atom_site_fract_y
_atom_site_fract_z
_atom_site_U_iso_or_equiv
_atom_site_adp_type
_atom_site_occupancy
_atom_site_site_symmetry_order
_atom_site_calc_flag
_atom_site_refinement_flags_posn
_atom_site_refinement_flags_adp
_atom_site_refinement_flags_occupancy
_atom_site_disorder_assembly
_atom_site_disorder_group
Se1 Se 0.58907(4) 0.81056(2) 0.29788(3) 0.02229(7) Uani 1 1 d . . . . .
O1 O 0.6426(2) 0.69594(16) 0.32375(16) 0.0161(4) Uani 1 1 d . . . . .
Zn1 Zn 0.51987(4) 0.53363(3) 0.21585(2) 0.01140(7) Uani 1 1 d . . . . .
Zn2 Zn 0.52218(4) 0.71236(3) 0.03061(3) 0.01268(7) Uani 1 1 d . . . . .
Se2 Se 0.73791(3) 0.53478(2) 0.04696(2) 0.01059(6) Uani 1 1 d . . . . .
O2 O 0.7255(4) 0.9253(2) 0.4076(2) 0.0607(10) Uani 1 1 d . . . . .
O3 O 0.6430(2) 0.83453(16) 0.18585(16) 0.0172(4) Uani 1 1 d . . . . .
N1 N 0.5836(3) 0.43861(18) 0.33347(18) 0.0120(5) Uani 1 1 d . . . . .
N2 N 0.3123(3) 0.46759(19) 0.25698(18) 0.0142(5) Uani 1 1 d . . . . .
N3 N 0.5698(3) 0.80713(18) -0.08363(19) 0.0132(5) Uani 1 1 d . . . . .
N4 N 0.3278(3) 0.77264(19) -0.0153(2) 0.0146(5) Uani 1 1 d . . . . .
O4 O 0.6579(2) 0.48465(16) 0.13874(16) 0.0162(4) Uani 1 1 d . . . . .
C1 C 0.7245(4) 0.4319(2) 0.3723(2) 0.0164(6) Uani 1 1 d . . . . .
H1 H 0.7991 0.4651 0.3405 0.020 Uiso 1 1 calc R U . . .
C2 C 0.7675(4) 0.3787(2) 0.4568(2) 0.0171(6) Uani 1 1 d . . . . .
H2 H 0.8695 0.3760 0.4829 0.021 Uiso 1 1 calc R U . . .
C3 C 0.6578(4) 0.3295(2) 0.5025(2) 0.0196(6) Uani 1 1 d . . . . .
H3 H 0.6830 0.2913 0.5598 0.023 Uiso 1 1 calc R U . . .
C4 C 0.5113(4) 0.3369(2) 0.4634(2) 0.0181(6) Uani 1 1 d . . . . .
H4 H 0.4352 0.3049 0.4946 0.022 Uiso 1 1 calc R U . . .
C5 C 0.4769(3) 0.3913(2) 0.3784(2) 0.0136(6) Uani 1 1 d . . . . .
O5 O 0.6062(2) 0.42303(15) -0.07871(15) 0.0120(4) Uani 1 1 d . . . . .
C6 C 0.3231(3) 0.4023(2) 0.3311(2) 0.0134(6) Uani 1 1 d . . . . .
O6 O 0.6959(2) 0.65149(15) 0.02511(17) 0.0166(4) Uani 1 1 d . . . . .
C7 C 0.1958(4) 0.3484(2) 0.3592(2) 0.0181(6) Uani 1 1 d . . . . .
H7 H 0.2046 0.3011 0.4100 0.022 Uiso 1 1 calc R U . . .
C8 C 0.0565(4) 0.3638(3) 0.3128(2) 0.0210(7) Uani 1 1 d . . . . .
H8 H -0.0322 0.3257 0.3299 0.025 Uiso 1 1 calc R U . . .
C9 C 0.0472(4) 0.4356(3) 0.2410(2) 0.0201(6) Uani 1 1 d . . . . .
H9 H -0.0461 0.4502 0.2103 0.024 Uiso 1 1 calc R U . . .
C10 C 0.1789(4) 0.4856(3) 0.2154(2) 0.0192(6) Uani 1 1 d . . . . .
H10 H 0.1736 0.5347 0.1662 0.023 Uiso 1 1 calc R U . . .
C11 C 0.6914(3) 0.8185(2) -0.1179(2) 0.0164(6) Uani 1 1 d . . . . .
H11 H 0.7634 0.7833 -0.0872 0.020 Uiso 1 1 calc R U . . .
C12 C 0.7164(4) 0.8792(2) -0.1961(2) 0.0176(6) Uani 1 1 d . . . . .
H12 H 0.8046 0.8864 -0.2177 0.021 Uiso 1 1 calc R U . . .
C13 C 0.6109(4) 0.9289(2) -0.2422(2) 0.0210(7) Uani 1 1 d . . . . .
H13 H 0.6237 0.9693 -0.2975 0.025 Uiso 1 1 calc R U . . .
C14 C 0.4852(4) 0.9187(2) -0.2061(2) 0.0193(6) Uani 1 1 d . . . . .
H14 H 0.4119 0.9532 -0.2359 0.023 Uiso 1 1 calc R U . . .
C15 C 0.4680(3) 0.8579(2) -0.1267(2) 0.0137(6) Uani 1 1 d . . . . .
C16 C 0.3397(3) 0.8458(2) -0.0822(2) 0.0137(6) Uani 1 1 d . . . . .
C17 C 0.2396(4) 0.9071(2) -0.1045(2) 0.0181(6) Uani 1 1 d . . . . .
H17 H 0.2495 0.9581 -0.1516 0.022 Uiso 1 1 calc R U . . .
C18 C 0.1256(4) 0.8929(2) -0.0572(2) 0.0203(7) Uani 1 1 d . . . . .
H18 H 0.0564 0.9342 -0.0714 0.024 Uiso 1 1 calc R U . . .
C19 C 0.1128(4) 0.8180(2) 0.0110(2) 0.0201(6) Uani 1 1 d . . . . .
H19 H 0.0346 0.8064 0.0438 0.024 Uiso 1 1 calc R U . . .
C20 C 0.2172(3) 0.7601(2) 0.0302(2) 0.0170(6) Uani 1 1 d . . . . .
H20 H 0.2096 0.7093 0.0777 0.020 Uiso 1 1 calc R U . . .
O1W O 1.1002(4) 0.7475(3) 0.2582(3) 0.0605(9) Uani 1 1 d G . . . .
H1WA H 1.1651 0.8023 0.3184 0.091 Uiso 1 1 d G U . . .
H1WB H 1.0626 0.7825 0.2133 0.091 Uiso 1 1 d G U . . .
O2W O 0.9473(3) 0.7034(2) 0.4113(3) 0.0426(7) Uani 1 1 d G . . . .
H2WA H 0.9814 0.7259 0.3621 0.064 Uiso 1 1 d G U . . .
H2WB H 0.9859 0.7645 0.4684 0.064 Uiso 1 1 d G U . . .
O3W O 0.6470(5) 1.0703(3) 0.5504(3) 0.0771(12) Uani 1 1 d G . . . .
H3WA H 0.5493 1.0324 0.5244 0.116 Uiso 1 1 d G U . . .
H3WB H 0.6801 1.0297 0.5107 0.116 Uiso 1 1 d G U . . .
O4W O 1.0426(3) 1.0955(2) 0.7994(2) 0.0313(6) Uani 1 1 d G . . . .
H4WA H 1.0050 1.0362 0.7406 0.047 Uiso 1 1 d G U . . .
H4WB H 1.1373 1.1276 0.8080 0.047 Uiso 1 1 d G U . . .
O5W O 1.1159(7) 0.8645(4) 0.6067(4) 0.0356(13) Uani 0.5 1 d G . P A 1
H5WA H 1.1778 0.9315 0.6121 0.053 Uiso 0.5 1 d G U P A 1
H5WB H 1.0437 0.8781 0.6241 0.053 Uiso 0.5 1 d G U P A 1
O6W O 0.8618(7) 0.9102(4) 0.6119(4) 0.0383(14) Uani 0.5 1 d G . P B 1
H6WA H 0.7852 0.8700 0.5495 0.057 Uiso 0.5 1 d G U P B 1
H6WB H 0.9354 0.9426 0.5916 0.057 Uiso 0.5 1 d G U P B 1
O7W O 0.9918(9) 0.9198(5) 0.5903(5) 0.0502(18) Uani 0.5 1 d G . P C 2
H7WA H 1.0579 0.9524 0.5636 0.075 Uiso 0.5 1 d G U P C 2
H7WB H 0.9060 0.9186 0.5466 0.075 Uiso 0.5 1 d G U P C 2

loop_
_atom_site_aniso_label
_atom_site_aniso_U_11
_atom_site_aniso_U_22
_atom_site_aniso_U_33
_atom_site_aniso_U_23
_atom_site_aniso_U_13
_atom_site_aniso_U_12
Se1 0.03790(17) 0.01677(12) 0.02369(13) 0.00845(11) 0.02054(12) 0.01545(11)
O1 0.0213(11) 0.0142(8) 0.0121(8) 0.0039(7) 0.0043(8) 0.0076(7)
Zn1 0.01338(15) 0.01323(12) 0.00990(13) 0.00569(11) 0.00449(11) 0.00667(11)
Zn2 0.01493(16) 0.01225(12) 0.01473(14) 0.00735(11) 0.00660(12) 0.00734(11)
Se2 0.01092(12) 0.01179(10) 0.01062(11) 0.00454(9) 0.00380(9) 0.00592(9)
O2 0.111(3) 0.0214(11) 0.0273(13) -0.0048(11) 0.0250(15) 0.0033(14)
O3 0.0198(10) 0.0142(8) 0.0173(9) 0.0049(7) 0.0085(8) 0.0043(7)
N1 0.0156(11) 0.0125(9) 0.0108(9) 0.0048(8) 0.0063(8) 0.0069(8)
N2 0.0153(12) 0.0178(10) 0.0080(9) 0.0021(8) 0.0034(8) 0.0062(9)
N3 0.0141(11) 0.0118(9) 0.0138(10) 0.0038(8) 0.0052(9) 0.0052(8)
N4 0.0135(11) 0.0154(10) 0.0172(10) 0.0055(8) 0.0061(9) 0.0078(8)
O4 0.0242(11) 0.0219(9) 0.0139(8) 0.0125(7) 0.0120(7) 0.0151(8)
C1 0.0190(14) 0.0206(12) 0.0132(11) 0.0066(10) 0.0059(10) 0.0115(10)
C2 0.0198(14) 0.0191(12) 0.0144(12) 0.0051(10) 0.0035(10) 0.0128(10)
C3 0.0293(16) 0.0173(12) 0.0151(12) 0.0073(10) 0.0077(11) 0.0120(11)
C4 0.0245(16) 0.0156(11) 0.0166(12) 0.0086(10) 0.0085(11) 0.0078(11)
C5 0.0178(13) 0.0123(10) 0.0111(11) 0.0023(9) 0.0055(10) 0.0070(10)
O5 0.0126(9) 0.0131(8) 0.0101(8) 0.0032(7) 0.0032(7) 0.0058(7)
C6 0.0153(13) 0.0135(11) 0.0113(11) 0.0026(9) 0.0052(10) 0.0057(10)
O6 0.0196(10) 0.0129(8) 0.0238(9) 0.0098(7) 0.0105(8) 0.0098(7)
C7 0.0207(15) 0.0190(12) 0.0180(12) 0.0088(10) 0.0093(11) 0.0083(11)
C8 0.0210(15) 0.0225(13) 0.0211(13) 0.0052(11) 0.0126(11) 0.0063(11)
C9 0.0166(14) 0.0313(14) 0.0152(12) 0.0072(11) 0.0067(11) 0.0123(12)
C10 0.0225(15) 0.0262(13) 0.0123(11) 0.0084(11) 0.0065(11) 0.0124(12)
C11 0.0181(14) 0.0144(11) 0.0170(12) 0.0044(10) 0.0053(11) 0.0079(10)
C12 0.0202(15) 0.0166(12) 0.0173(12) 0.0069(10) 0.0091(11) 0.0054(11)
C13 0.0263(16) 0.0183(12) 0.0196(13) 0.0105(11) 0.0102(12) 0.0054(12)
C14 0.0236(15) 0.0199(12) 0.0201(13) 0.0125(10) 0.0080(11) 0.0121(11)
C15 0.0142(13) 0.0111(10) 0.0129(11) 0.0022(9) 0.0020(10) 0.0046(9)
C16 0.0127(13) 0.0127(10) 0.0140(11) 0.0035(9) 0.0015(10) 0.0065(9)
C17 0.0246(15) 0.0125(11) 0.0160(12) 0.0033(10) 0.0032(11) 0.0104(10)
C18 0.0226(15) 0.0181(12) 0.0185(13) 0.0016(11) 0.0023(11) 0.0133(11)
C19 0.0169(14) 0.0250(13) 0.0208(13) 0.0046(11) 0.0082(11) 0.0114(11)
C20 0.0210(14) 0.0150(11) 0.0182(12) 0.0065(10) 0.0092(11) 0.0084(10)
O1W 0.063(2) 0.087(2) 0.0357(15) 0.0100(15) 0.0061(14) 0.0503(16)
O2W 0.0258(14) 0.0279(11) 0.0669(18) 0.0213(12) 0.0054(13) 0.0082(10)
O3W 0.103(3) 0.0547(19) 0.063(2) 0.0068(17) 0.023(2) 0.031(2)
O4W 0.0206(12) 0.0410(13) 0.0291(11) 0.0133(10) 0.0095(10) 0.0054(10)
O5W 0.041(3) 0.028(2) 0.025(2) 0.012(2) 0.001(2) 0.006(2)
O6W 0.042(3) 0.028(2) 0.034(3) 0.008(2) 0.015(2) -0.001(2)
O7W 0.078(5) 0.031(3) 0.030(3) 0.008(2) 0.011(3) 0.015(3)

loop_
_atom_type_symbol
_atom_type_description
_atom_type_scat_dispersion_real
_atom_type_scat_dispersion_imag
_atom_type_scat_source
C C 0.0033 0.0016 'International Tables Vol C Tables 4.2.6.8 and 6.1.1.4'
H H 0.0000 0.0000 'International Tables Vol C Tables 4.2.6.8 and 6.1.1.4'
N N 0.0061 0.0033 'International Tables Vol C Tables 4.2.6.8 and 6.1.1.4'
O O 0.0106 0.0060 'International Tables Vol C Tables 4.2.6.8 and 6.1.1.4'
Se Se -0.0929 2.2259 'International Tables Vol C Tables 4.2.6.8 and 6.1.1.4'
Zn Zn 0.2839 1.4301 'International Tables Vol C Tables 4.2.6.8 and 6.1.1.4'

loop_
_geom_angle_atom_site_label_1
_geom_angle_atom_site_label_2
_geom_angle_atom_site_label_3
_geom_angle
_geom_angle_site_symmetry_1
_geom_angle_site_symmetry_3
_geom_angle_publ_flag
O2 Se1 O3 101.88(13) . . ?
O2 Se1 O1 102.46(13) . . ?
O3 Se1 O1 103.46(10) . . ?
Se1 O1 Zn1 120.19(10) . . ?
O1 Zn1 O4 108.26(8) . . ?
O1 Zn1 O5 98.18(7) . 2_665 ?
O4 Zn1 O5 95.85(8) . 2_665 ?
O1 Zn1 N1 97.94(8) . . ?
O4 Zn1 N1 87.51(9) . . ?
O5 Zn1 N1 161.57(8) 2_665 . ?
O1 Zn1 N2 105.58(8) . . ?
O4 Zn1 N2 144.11(8) . . ?
O5 Zn1 N2 90.80(8) 2_665 . ?
N1 Zn1 N2 76.29(9) . . ?
O3 Zn2 O6 96.91(8) . . ?
O3 Zn2 O5 99.40(8) . 2_665 ?
O6 Zn2 O5 97.38(8) . 2_665 ?
O3 Zn2 N3 103.12(8) . . ?
O6 Zn2 N3 89.51(9) . . ?
O5 Zn2 N3 155.47(8) 2_665 . ?
O3 Zn2 N4 95.50(8) . . ?
O6 Zn2 N4 163.46(9) . . ?
O5 Zn2 N4 91.32(9) 2_665 . ?
N3 Zn2 N4 77.03(10) . . ?
O6 Se2 O4 109.13(10) . . ?
O6 Se2 O5 102.20(9) . . ?
O4 Se2 O5 97.65(9) . . ?
Se1 O3 Zn2 118.30(10) . . ?
C1 N1 C5 118.7(2) . . ?
C1 N1 Zn1 124.3(2) . . ?
C5 N1 Zn1 116.74(19) . . ?
C10 N2 C6 118.9(3) . . ?
C10 N2 Zn1 125.9(2) . . ?
C6 N2 Zn1 115.16(19) . . ?
C11 N3 C15 118.6(3) . . ?
C11 N3 Zn2 124.5(2) . . ?
C15 N3 Zn2 116.90(19) . . ?
C20 N4 C16 118.6(3) . . ?
C20 N4 Zn2 126.3(2) . . ?
C16 N4 Zn2 114.08(19) . . ?
Se2 O4 Zn1 133.12(11) . . ?
N1 C1 C2 123.1(3) . . ?
N1 C1 H1 118.4 . . ?
C2 C1 H1 118.4 . . ?
C1 C2 C3 118.3(3) . . ?
C1 C2 H2 120.9 . . ?
C3 C2 H2 120.9 . . ?
C4 C3 C2 119.2(3) . . ?
C4 C3 H3 120.4 . . ?
C2 C3 H3 120.4 . . ?
C3 C4 C5 119.2(3) . . ?
C3 C4 H4 120.4 . . ?
C5 C4 H4 120.4 . . ?
N1 C5 C4 121.6(3) . . ?
N1 C5 C6 115.6(2) . . ?
C4 C5 C6 122.8(3) . . ?
Se2 O5 Zn1 119.35(10) . 2_665 ?
Se2 O5 Zn2 107.38(9) . 2_665 ?
Zn1 O5 Zn2 116.25(9) 2_665 2_665 ?
N2 C6 C7 121.2(3) . . ?
N2 C6 C5 115.9(3) . . ?
C7 C6 C5 122.8(3) . . ?
Se2 O6 Zn2 136.25(12) . . ?
C8 C7 C6 119.6(3) . . ?
C8 C7 H7 120.2 . . ?
C6 C7 H7 120.2 . . ?
C7 C8 C9 119.3(3) . . ?
C7 C8 H8 120.3 . . ?
C9 C8 H8 120.3 . . ?
C8 C9 C10 117.9(3) . . ?
C8 C9 H9 121.1 . . ?
C10 C9 H9 121.1 . . ?
N2 C10 C9 122.9(3) . . ?
N2 C10 H10 118.5 . . ?
C9 C10 H10 118.5 . . ?
N3 C11 C12 122.8(3) . . ?
N3 C11 H11 118.6 . . ?
C12 C11 H11 118.6 . . ?
C13 C12 C11 118.8(3) . . ?
C13 C12 H12 120.6 . . ?
C11 C12 H12 120.6 . . ?
C12 C13 C14 118.8(3) . . ?
C12 C13 H13 120.6 . . ?
C14 C13 H13 120.6 . . ?
C15 C14 C13 119.5(3) . . ?
C15 C14 H14 120.3 . . ?
C13 C14 H14 120.3 . . ?
N3 C15 C14 121.5(3) . . ?
N3 C15 C16 115.9(3) . . ?
C14 C15 C16 122.6(3) . . ?
N4 C16 C17 121.5(3) . . ?
N4 C16 C15 115.5(2) . . ?
C17 C16 C15 123.0(3) . . ?
C18 C17 C16 119.2(3) . . ?
C18 C17 H17 120.4 . . ?
C16 C17 H17 120.4 . . ?
C17 C18 C19 119.5(3) . . ?
C17 C18 H18 120.3 . . ?
C19 C18 H18 120.3 . . ?
C18 C19 C20 118.3(3) . . ?
C18 C19 H19 120.8 . . ?
C20 C19 H19 120.8 . . ?
N4 C20 C19 122.8(3) . . ?
N4 C20 H20 118.6 . . ?
C19 C20 H20 118.6 . . ?
H1WA O1W H1WB 104.5 . . ?
H2WA O2W H2WB 104.5 . . ?
H3WA O3W H3WB 104.5 . . ?
H4WA O4W H4WB 104.5 . . ?
H5WA O5W H5WB 104.5 . . ?
H6WA O6W H6WB 104.5 . . ?
H7WA O7W H7WB 104.5 . . ?

loop_
_geom_bond_atom_site_label_1
_geom_bond_atom_site_label_2
_geom_bond_distance
_geom_bond_site_symmetry_2
_geom_bond_publ_flag
Se1 O2 1.657(2) . ?
Se1 O3 1.696(2) . ?
Se1 O1 1.701(2) . ?
O1 Zn1 1.9779(17) . ?
Zn1 O4 2.028(2) . ?
Zn1 O5 2.0653(19) 2_665 ?
Zn1 N1 2.126(2) . ?
Zn1 N2 2.172(2) . ?
Zn2 O3 2.0017(17) . ?
Zn2 O6 2.039(2) . ?
Zn2 O5 2.072(2) 2_665 ?
Zn2 N3 2.094(2) . ?
Zn2 N4 2.175(2) . ?
Se2 O6 1.6610(19) . ?
Se2 O4 1.687(2) . ?
Se2 O5 1.7316(16) . ?
N1 C1 1.330(4) . ?
N1 C5 1.352(4) . ?
N2 C10 1.336(4) . ?
N2 C6 1.349(4) . ?
N3 C11 1.341(4) . ?
N3 C15 1.352(4) . ?
N4 C20 1.336(4) . ?
N4 C16 1.355(4) . ?
C1 C2 1.383(4) . ?
C1 H1 0.9500 . ?
C2 C3 1.388(4) . ?
C2 H2 0.9500 . ?
C3 C4 1.384(4) . ?
C3 H3 0.9500 . ?
C4 C5 1.385(4) . ?
C4 H4 0.9500 . ?
C5 C6 1.478(4) . ?
O5 Zn1 2.0652(19) 2_665 ?
O5 Zn2 2.072(2) 2_665 ?
C6 C7 1.388(4) . ?
C7 C8 1.379(4) . ?
C7 H7 0.9500 . ?
C8 C9 1.388(5) . ?
C8 H8 0.9500 . ?
C9 C10 1.393(4) . ?
C9 H9 0.9500 . ?
C10 H10 0.9500 . ?
C11 C12 1.385(4) . ?
C11 H11 0.9500 . ?
C12 C13 1.379(4) . ?
C12 H12 0.9500 . ?
C13 C14 1.393(4) . ?
C13 H13 0.9500 . ?
C14 C15 1.383(4) . ?
C14 H14 0.9500 . ?
C15 C16 1.481(4) . ?
C16 C17 1.391(4) . ?
C17 C18 1.379(4) . ?
C17 H17 0.9500 . ?
C18 C19 1.384(5) . ?
C18 H18 0.9500 . ?
C19 C20 1.389(4) . ?
C19 H19 0.9500 . ?
C20 H20 0.9500 . ?
O1W H1WA 0.8400 . ?
O1W H1WB 0.8400 . ?
O2W H2WA 0.8400 . ?
O2W H2WB 0.8400 . ?
O3W H3WA 0.8400 . ?
O3W H3WB 0.8401 . ?
O4W H4WA 0.8399 . ?
O4W H4WB 0.8400 . ?
O5W H5WA 0.8400 . ?
O5W H5WB 0.8400 . ?
O6W H6WA 0.8400 . ?
O6W H6WB 0.8400 . ?
O7W H7WA 0.8401 . ?
O7W H7WB 0.8400 . ?

loop_
_geom_hbond_atom_site_label_D
_geom_hbond_atom_site_label_H
_geom_hbond_atom_site_label_A
_geom_hbond_distance_DH
_geom_hbond_distance_HA
_geom_hbond_distance_DA
_geom_hbond_angle_DHA
_geom_hbond_site_symmetry_A
O1W H1WA O3W 0.84 2.02 2.843(4) 168.5 2_776
O1W H1WB O4W 0.84 2.06 2.778(4) 143.4 2_776
O2W H2WA O1W 0.84 1.99 2.798(5) 162.0 .
O2W H2WB O5W 0.84 1.77 2.570(5) 157.8 .
O3W H3WB O2 0.84 1.90 2.737(5) 172.1 .
O3W H3WA O3W 0.84 1.77 2.596(8) 167.1 2_676
O4W H4WB O3 0.84 1.99 2.819(3) 166.8 2_776
O4W H4WA O6W 0.84 1.85 2.662(5) 161.3 .
O5W H5WA O2 0.84 1.84 2.664(6) 166.2 2_776
O5W H5WB O6W 0.84 1.87 2.682(9) 160.8 .
O6W H6WA O2 0.84 2.03 2.603(6) 125.1 .
O7W H7WA O2 0.84 2.05 2.808(8) 149.0 2_776

loop_
_geom_torsion_atom_site_label_1
_geom_torsion_atom_site_label_2
_geom_torsion_atom_site_label_3
_geom_torsion_atom_site_label_4
_geom_torsion
_geom_torsion_site_symmetry_1
_geom_torsion_site_symmetry_2
_geom_torsion_site_symmetry_3
_geom_torsion_site_symmetry_4
_geom_torsion_publ_flag
O2 Se1 O1 Zn1 -179.02(15) . . . . ?
O3 Se1 O1 Zn1 -73.37(14) . . . . ?
O2 Se1 O3 Zn2 175.85(16) . . . . ?
O1 Se1 O3 Zn2 69.77(13) . . . . ?
O6 Se2 O4 Zn1 3.25(17) . . . . ?
O5 Se2 O4 Zn1 -102.55(14) . . . . ?
C5 N1 C1 C2 -0.1(4) . . . . ?
Zn1 N1 C1 C2 173.84(18) . . . . ?
N1 C1 C2 C3 0.5(4) . . . . ?
C1 C2 C3 C4 -1.0(4) . . . . ?
C2 C3 C4 C5 1.1(4) . . . . ?
C1 N1 C5 C4 0.2(3) . . . . ?
Zn1 N1 C5 C4 -174.17(18) . . . . ?
C1 N1 C5 C6 180.0(2) . . . . ?
Zn1 N1 C5 C6 5.6(3) . . . . ?
C3 C4 C5 N1 -0.7(4) . . . . ?
C3 C4 C5 C6 179.5(2) . . . . ?
O6 Se2 O5 Zn1 10.44(14) . . . 2_665 ?
O4 Se2 O5 Zn1 121.99(12) . . . 2_665 ?
O6 Se2 O5 Zn2 -124.60(10) . . . 2_665 ?
O4 Se2 O5 Zn2 -13.05(11) . . . 2_665 ?
C10 N2 C6 C7 3.7(3) . . . . ?
Zn1 N2 C6 C7 -175.91(18) . . . . ?
C10 N2 C6 C5 -176.9(2) . . . . ?
Zn1 N2 C6 C5 3.5(3) . . . . ?
N1 C5 C6 N2 -6.0(3) . . . . ?
C4 C5 C6 N2 173.8(2) . . . . ?
N1 C5 C6 C7 173.4(2) . . . . ?
C4 C5 C6 C7 -6.9(4) . . . . ?
O4 Se2 O6 Zn2 -26.41(18) . . . . ?
O5 Se2 O6 Zn2 76.24(16) . . . . ?
N2 C6 C7 C8 -1.5(4) . . . . ?
C5 C6 C7 C8 179.1(2) . . . . ?
C6 C7 C8 C9 -1.6(4) . . . . ?
C7 C8 C9 C10 2.4(4) . . . . ?
C6 N2 C10 C9 -2.9(4) . . . . ?
Zn1 N2 C10 C9 176.70(19) . . . . ?
C8 C9 C10 N2 -0.1(4) . . . . ?
C15 N3 C11 C12 -0.5(3) . . . . ?
Zn2 N3 C11 C12 178.14(18) . . . . ?
N3 C11 C12 C13 -0.9(4) . . . . ?
C11 C12 C13 C14 1.5(4) . . . . ?
C12 C13 C14 C15 -0.9(4) . . . . ?
C11 N3 C15 C14 1.2(3) . . . . ?
Zn2 N3 C15 C14 -177.54(18) . . . . ?
C11 N3 C15 C16 -177.9(2) . . . . ?
Zn2 N3 C15 C16 3.4(3) . . . . ?
C13 C14 C15 N3 -0.5(4) . . . . ?
C13 C14 C15 C16 178.5(2) . . . . ?
C20 N4 C16 C17 -0.2(3) . . . . ?
Zn2 N4 C16 C17 -169.80(18) . . . . ?
C20 N4 C16 C15 178.3(2) . . . . ?
Zn2 N4 C16 C15 8.7(3) . . . . ?
N3 C15 C16 N4 -8.2(3) . . . . ?
C14 C15 C16 N4 172.8(2) . . . . ?
N3 C15 C16 C17 170.3(2) . . . . ?
C14 C15 C16 C17 -8.8(4) . . . . ?
N4 C16 C17 C18 0.0(4) . . . . ?
C15 C16 C17 C18 -178.4(2) . . . . ?
C16 C17 C18 C19 -0.1(4) . . . . ?
C17 C18 C19 C20 0.5(4) . . . . ?
C16 N4 C20 C19 0.6(4) . . . . ?
Zn2 N4 C20 C19 168.79(19) . . . . ?
C18 C19 C20 N4 -0.8(4) . . . . ?
